data_1548143
loop_
_publ_author_name
'Zhou, Chenkun'
'Lin, Haoran'
'Tian, Yu'
'Yuan, Zhao'
'Clark, Ronald'
'Chen, Banghao'
'van de Burgt, Lambertus J.'
'Wang, Jamie C.'
'Zhou, Yan'
'Hanson, Kenneth'
'Meisner, Quinton J.'
'Neu, Jennifer'
'Besara, Tiglet'
'Siegrist, Theo'
'Lambers, Eric'
'Djurovich, Peter'
'Ma, Biwu'

_publ_section_title
;
 Luminescent zero-dimensional organic metal halide hybrids with near-unity
 quantum efficiency.
;
_journal_issue 3
_journal_name_full 'Chemical science'
_journal_page_first 586
_journal_page_last 593
_journal_paper_doi 10.1039/c7sc04539e
_journal_volume 9
_journal_year 2018
_chemical_formula_moiety ' I6 Sn, 4(C4 H14 N2), 4(I)'
_chemical_formula_sum 'C16 H56 I10 N8 Sn'
_chemical_formula_weight 1748.37
_space_group_crystal_system triclinic
_space_group_IT_number 2
_space_group_name_Hall '-P 1'
_space_group_name_H-M_alt 'P -1'
_symmetry_space_group_name_Hall '-P 1'
_symmetry_space_group_name_H-M 'P -1'
_atom_sites_solution_hydrogens geom
_audit_creation_method SHELXL-2013
_audit_update_record
;
2017-10-19 deposited with the CCDC.
2017-11-21 downloaded from the CCDC.
;
_cell_angle_alpha 64.2658(7)
_cell_angle_beta 80.1825(7)
_cell_angle_gamma 72.8331(7)
_cell_formula_units_Z 1
_cell_length_a 10.7464(7)
_cell_length_b 10.8924(7)
_cell_length_c 11.1796(7)
_cell_measurement_reflns_used 9499
_cell_measurement_temperature 103(2)
_cell_measurement_theta_max 29.23
_cell_measurement_theta_min 2.27
_cell_volume 1124.94(12)
_computing_cell_refinement 'Bruker SAINT'
_computing_data_collection 'Bruker APEX2'
_computing_data_reduction 'Bruker SAINT'
_computing_molecular_graphics 'Bruker SHELXTL'
_computing_publication_material 'Bruker SHELXTL'
_computing_structure_refinement 'SHELXL-2013 (Sheldrick, 2013)'
_computing_structure_solution 'SHELXS-97 (Sheldrick 2008)'
_diffrn_ambient_temperature 103(2)
_diffrn_measured_fraction_theta_full 0.998
_diffrn_measured_fraction_theta_max 0.920
_diffrn_measurement_device_type 'Bruker APEX-II CCD'
_diffrn_measurement_method '\f and \w scans'
_diffrn_radiation_type MoK\a
_diffrn_radiation_wavelength 0.71073
_diffrn_reflns_av_R_equivalents 0.0178
_diffrn_reflns_av_unetI/netI 0.0215
_diffrn_reflns_Laue_measured_fraction_full 0.998
_diffrn_reflns_Laue_measured_fraction_max 0.920
_diffrn_reflns_limit_h_max 14
_diffrn_reflns_limit_h_min -14
_diffrn_reflns_limit_k_max 14
_diffrn_reflns_limit_k_min -14
_diffrn_reflns_limit_l_max 15
_diffrn_reflns_limit_l_min -15
_diffrn_reflns_number 14019
_diffrn_reflns_point_group_measured_fraction_full 0.998
_diffrn_reflns_point_group_measured_fraction_max 0.920
_diffrn_reflns_theta_full 25.242
_diffrn_reflns_theta_max 29.408
_diffrn_reflns_theta_min 1.986
_exptl_absorpt_coefficient_mu 7.448
_exptl_absorpt_correction_T_max 0.7459
_exptl_absorpt_correction_T_min 0.5505
_exptl_absorpt_correction_type empirical
_exptl_absorpt_process_details SADABS
_exptl_crystal_colour colourless
_exptl_crystal_density_diffrn 2.581
_exptl_crystal_description irregular
_exptl_crystal_F_000 788
_exptl_crystal_size_max 0.083
_exptl_crystal_size_mid 0.070
_exptl_crystal_size_min 0.069
_refine_diff_density_max 0.830
_refine_diff_density_min -0.523
_refine_diff_density_rms 0.106
_refine_ls_extinction_coef 0.00028(5)
_refine_ls_extinction_expression Fc^*^=kFc[1+0.001xFc^2^\l^3^/sin(2\q)]^-1/4^
_refine_ls_extinction_method SHELXL
_refine_ls_goodness_of_fit_ref 1.078
_refine_ls_hydrogen_treatment constr
_refine_ls_matrix_type full
_refine_ls_number_parameters 165
_refine_ls_number_reflns 5710
_refine_ls_number_restraints 0
_refine_ls_restrained_S_all 1.078
_refine_ls_R_factor_all 0.0178
_refine_ls_R_factor_gt 0.0155
_refine_ls_shift/su_max 0.001
_refine_ls_shift/su_mean 0.000
_refine_ls_structure_factor_coef Fsqd
_refine_ls_weighting_details 'w=1/[\s^2^(Fo^2^)+(0.0132P)^2^+0.2315P] where P=(Fo^2^+2Fc^2^)/3'
_refine_ls_weighting_scheme calc
_refine_ls_wR_factor_gt 0.0341
_refine_ls_wR_factor_ref 0.0349
_reflns_Friedel_coverage 0.000
_reflns_number_gt 5309
_reflns_number_total 5710
_reflns_threshold_expression 'I > 2\s(I)'
_cod_data_source_file c7sc04539e2.cif
_cod_data_source_block ma12a
_cod_depositor_comments 'Adding full bibliography for 1548141--1548143.cif.'
_cod_database_code 1548143
_shelx_space_group_comment
; 
The symmetry employed for this shelxl refinement is uniquely defined 
by the following loop, which should always be used as a source of 
symmetry information in preference to the above space-group names. 
They are only intended as comments. 
;
_shelx_estimated_absorpt_t_min 0.577
_shelx_estimated_absorpt_t_max 0.627
_shelxl_version_number 2013-4

loop_
_space_group_symop_operation_xyz
'x, y, z'
'-x, -y, -z'

loop_
_atom_site_label
_atom_site_type_symbol
_atom_site_fract_x
_atom_site_fract_y
_atom_site_fract_z
_atom_site_U_iso_or_equiv
_atom_site_adp_type
_atom_site_occupancy
_atom_site_site_symmetry_order
_atom_site_calc_flag
_atom_site_refinement_flags_posn
_atom_site_refinement_flags_adp
_atom_site_refinement_flags_occupancy
C1 C 0.5313(2) 0.5410(2) 0.4337(2) 0.0167(5) Uani 1 1 d . . .
H1A H 0.5665 0.6111 0.4421 0.020 Uiso 1 1 calc R U .
H1B H 0.6044 0.4759 0.4073 0.020 Uiso 1 1 calc R U .
C2 C 0.4895(2) 0.6867(3) 0.1950(2) 0.0210(5) Uani 1 1 d . . .
H2A H 0.5322 0.7540 0.1967 0.031 Uiso 1 1 calc R U .
H2B H 0.4203 0.7370 0.1313 0.031 Uiso 1 1 calc R U .
H2C H 0.5538 0.6171 0.1682 0.031 Uiso 1 1 calc R U .
C3 C 0.9288(2) 0.5307(2) 0.5158(2) 0.0110(4) Uani 1 1 d . . .
H3A H 0.8719 0.4898 0.4905 0.013 Uiso 1 1 calc R U .
H3B H 0.9147 0.5058 0.6125 0.013 Uiso 1 1 calc R U .
C4 C 0.9433(2) 0.7655(2) 0.4969(2) 0.0165(5) Uani 1 1 d . . .
H4A H 0.9151 0.7390 0.5909 0.025 Uiso 1 1 calc R U .
H4B H 0.9089 0.8668 0.4473 0.025 Uiso 1 1 calc R U .
H4C H 1.0388 0.7422 0.4882 0.025 Uiso 1 1 calc R U .
C5 C 0.7030(2) 0.8895(3) 0.9118(2) 0.0186(5) Uani 1 1 d . . .
H5A H 0.6787 0.9680 0.8260 0.028 Uiso 1 1 calc R U .
H5B H 0.6504 0.9121 0.9836 0.028 Uiso 1 1 calc R U .
H5C H 0.6874 0.8044 0.9137 0.028 Uiso 1 1 calc R U .
C6 C 0.9298(2) 0.8280(3) 0.8240(2) 0.0163(5) Uani 1 1 d . . .
H6A H 0.8984 0.9001 0.7362 0.020 Uiso 1 1 calc R U .
H6B H 0.9210 0.7367 0.8322 0.020 Uiso 1 1 calc R U .
C7 C 1.0728(2) 0.8179(2) 0.8280(2) 0.0168(5) Uani 1 1 d . . .
H7A H 1.1162 0.8259 0.7403 0.020 Uiso 1 1 calc R U .
H7B H 1.0802 0.8984 0.8432 0.020 Uiso 1 1 calc R U .
C8 C 1.2877(2) 0.6627(3) 0.9147(2) 0.0192(5) Uani 1 1 d . . .
H8A H 1.3175 0.6523 0.8310 0.029 Uiso 1 1 calc R U .
H8B H 1.3293 0.5776 0.9889 0.029 Uiso 1 1 calc R U .
H8C H 1.3114 0.7441 0.9123 0.029 Uiso 1 1 calc R U .
N1 N 0.43196(18) 0.6141(2) 0.32989(19) 0.0160(4) Uani 1 1 d . . .
H1C H 0.3913 0.5443 0.3283 0.019 Uiso 1 1 calc R U .
H1D H 0.3626 0.6840 0.3537 0.019 Uiso 1 1 calc R U .
N2 N 0.89334(18) 0.68652(19) 0.44224(19) 0.0137(4) Uani 1 1 d . . .
H2D H 0.7971 0.7198 0.4416 0.016 Uiso 1 1 calc R U .
H2E H 0.9270 0.7102 0.3488 0.016 Uiso 1 1 calc R U .
N3 N 1.14323(18) 0.6844(2) 0.93305(19) 0.0146(4) Uani 1 1 d . . .
H3C H 1.1146 0.6864 1.0213 0.018 Uiso 1 1 calc R U .
H3D H 1.1196 0.6039 0.9313 0.018 Uiso 1 1 calc R U .
N4 N 0.84445(18) 0.8648(2) 0.93014(18) 0.0138(4) Uani 1 1 d . . .
H4D H 0.8597 0.9507 0.9288 0.017 Uiso 1 1 calc R U .
H4E H 0.8680 0.7873 1.0180 0.017 Uiso 1 1 calc R U .
Sn2 Sn 0.5000 0.0000 0.5000 0.01152(5) Uani 1 2 d S . P
I1 I 0.64754(2) -0.04809(2) 0.24698(2) 0.01492(4) Uani 1 1 d . . .
I2 I 0.36726(2) 0.32381(2) 0.30243(2) 0.01490(4) Uani 1 1 d . . .
I3 I 0.28216(2) -0.13896(2) 0.48131(2) 0.01328(4) Uani 1 1 d . . .
I4 I 0.11755(2) 0.80129(2) 0.17567(2) 0.01393(4) Uani 1 1 d . . .
I5 I 0.12191(2) 0.45687(2) 0.80855(2) 0.01387(4) Uani 1 1 d . . .

loop_
_atom_site_aniso_label
_atom_site_aniso_U_11
_atom_site_aniso_U_22
_atom_site_aniso_U_33
_atom_site_aniso_U_23
_atom_site_aniso_U_13
_atom_site_aniso_U_12
C1 0.0128(11) 0.0164(12) 0.0219(12) -0.0084(10) -0.0029(9) -0.0031(9)
C2 0.0199(13) 0.0244(13) 0.0197(12) -0.0079(11) 0.0011(10) -0.0099(10)
C3 0.0106(10) 0.0098(10) 0.0125(10) -0.0044(8) -0.0011(8) -0.0022(8)
C4 0.0200(12) 0.0141(11) 0.0191(12) -0.0099(10) -0.0002(9) -0.0052(9)
C5 0.0181(12) 0.0200(12) 0.0164(11) -0.0061(10) -0.0011(9) -0.0050(10)
C6 0.0198(12) 0.0167(12) 0.0119(10) -0.0073(9) -0.0016(9) -0.0012(9)
C7 0.0224(12) 0.0120(11) 0.0129(11) -0.0028(9) -0.0005(9) -0.0038(9)
C8 0.0158(12) 0.0204(13) 0.0220(12) -0.0094(10) 0.0012(9) -0.0055(9)
N1 0.0129(9) 0.0167(10) 0.0200(10) -0.0085(8) -0.0011(8) -0.0041(8)
N2 0.0137(9) 0.0123(9) 0.0151(9) -0.0063(8) -0.0016(7) -0.0019(7)
N3 0.0166(10) 0.0143(10) 0.0148(9) -0.0074(8) -0.0004(8) -0.0044(8)
N4 0.0183(10) 0.0109(9) 0.0116(9) -0.0036(7) -0.0013(7) -0.0043(7)
Sn2 0.01103(10) 0.01183(10) 0.01318(10) -0.00679(8) -0.00082(8) -0.00217(8)
I1 0.01493(7) 0.01532(8) 0.01452(7) -0.00711(6) -0.00165(5) -0.00165(6)
I2 0.01382(7) 0.01362(7) 0.01690(7) -0.00663(6) -0.00015(5) -0.00264(5)
I3 0.01271(7) 0.01507(8) 0.01369(7) -0.00684(6) -0.00096(5) -0.00402(5)
I4 0.01793(8) 0.01284(7) 0.01322(7) -0.00616(6) 0.00098(5) -0.00657(6)
I5 0.01861(8) 0.01164(7) 0.01280(7) -0.00488(6) -0.00326(5) -0.00457(6)

loop_
_atom_type_symbol
_atom_type_description
_atom_type_scat_dispersion_real
_atom_type_scat_dispersion_imag
_atom_type_scat_source
C C 0.0033 0.0016 'International Tables Vol C Tables 4.2.6.8 and 6.1.1.4'
H H 0.0000 0.0000 'International Tables Vol C Tables 4.2.6.8 and 6.1.1.4'
N N 0.0061 0.0033 'International Tables Vol C Tables 4.2.6.8 and 6.1.1.4'
Sn Sn -0.6537 1.4246 'International Tables Vol C Tables 4.2.6.8 and 6.1.1.4'
I I -0.4742 1.8119 'International Tables Vol C Tables 4.2.6.8 and 6.1.1.4'

loop_
_geom_angle_atom_site_label_1
_geom_angle_atom_site_label_2
_geom_angle_atom_site_label_3
_geom_angle
_geom_angle_site_symmetry_1
_geom_angle_site_symmetry_3
N1 C1 C1 109.7(2) . 2_666
N1 C1 H1A 109.7 . .
C1 C1 H1A 109.7 2_666 .
N1 C1 H1B 109.7 . .
C1 C1 H1B 109.7 2_666 .
H1A C1 H1B 108.2 . .
N1 C2 H2A 109.5 . .
N1 C2 H2B 109.5 . .
H2A C2 H2B 109.5 . .
N1 C2 H2C 109.5 . .
H2A C2 H2C 109.5 . .
H2B C2 H2C 109.5 . .
N2 C3 C3 110.6(2) . 2_766
N2 C3 H3A 109.5 . .
C3 C3 H3A 109.5 2_766 .
N2 C3 H3B 109.5 . .
C3 C3 H3B 109.5 2_766 .
H3A C3 H3B 108.1 . .
N2 C4 H4A 109.5 . .
N2 C4 H4B 109.5 . .
H4A C4 H4B 109.5 . .
N2 C4 H4C 109.5 . .
H4A C4 H4C 109.5 . .
H4B C4 H4C 109.5 . .
N4 C5 H5A 109.5 . .
N4 C5 H5B 109.5 . .
H5A C5 H5B 109.5 . .
N4 C5 H5C 109.5 . .
H5A C5 H5C 109.5 . .
H5B C5 H5C 109.5 . .
N4 C6 C7 114.38(19) . .
N4 C6 H6A 108.7 . .
C7 C6 H6A 108.7 . .
N4 C6 H6B 108.7 . .
C7 C6 H6B 108.7 . .
H6A C6 H6B 107.6 . .
N3 C7 C6 113.97(19) . .
N3 C7 H7A 108.8 . .
C6 C7 H7A 108.8 . .
N3 C7 H7B 108.8 . .
C6 C7 H7B 108.8 . .
H7A C7 H7B 107.7 . .
N3 C8 H8A 109.5 . .
N3 C8 H8B 109.5 . .
H8A C8 H8B 109.5 . .
N3 C8 H8C 109.5 . .
H8A C8 H8C 109.5 . .
H8B C8 H8C 109.5 . .
C2 N1 C1 112.39(18) . .
C2 N1 H1C 109.1 . .
C1 N1 H1C 109.1 . .
C2 N1 H1D 109.1 . .
C1 N1 H1D 109.1 . .
H1C N1 H1D 107.9 . .
C3 N2 C4 115.34(17) . .
C3 N2 H2D 108.4 . .
C4 N2 H2D 108.4 . .
C3 N2 H2E 108.4 . .
C4 N2 H2E 108.4 . .
H2D N2 H2E 107.5 . .
C8 N3 C7 112.43(18) . .
C8 N3 H3C 109.1 . .
C7 N3 H3C 109.1 . .
C8 N3 H3D 109.1 . .
C7 N3 H3D 109.1 . .
H3C N3 H3D 107.9 . .
C6 N4 C5 111.86(17) . .
C6 N4 H4D 109.2 . .
C5 N4 H4D 109.2 . .
C6 N4 H4E 109.2 . .
C5 N4 H4E 109.2 . .
H4D N4 H4E 107.9 . .
I1 Sn2 I1 180.0 . 2_656
I1 Sn2 I3 91.714(5) . 2_656
I1 Sn2 I3 88.287(5) 2_656 2_656
I1 Sn2 I3 88.287(5) . .
I1 Sn2 I3 91.712(5) 2_656 .
I3 Sn2 I3 180.0 2_656 .

loop_
_geom_bond_atom_site_label_1
_geom_bond_atom_site_label_2
_geom_bond_distance
_geom_bond_site_symmetry_2
C1 N1 1.496(3) .
C1 C1 1.520(5) 2_666
C1 H1A 0.9900 .
C1 H1B 0.9900 .
C2 N1 1.489(3) .
C2 H2A 0.9800 .
C2 H2B 0.9800 .
C2 H2C 0.9800 .
C3 N2 1.488(3) .
C3 C3 1.527(4) 2_766
C3 H3A 0.9900 .
C3 H3B 0.9900 .
C4 N2 1.498(3) .
C4 H4A 0.9800 .
C4 H4B 0.9800 .
C4 H4C 0.9800 .
C5 N4 1.497(3) .
C5 H5A 0.9800 .
C5 H5B 0.9800 .
C5 H5C 0.9800 .
C6 N4 1.495(3) .
C6 C7 1.515(3) .
C6 H6A 0.9900 .
C6 H6B 0.9900 .
C7 N3 1.496(3) .
C7 H7A 0.9900 .
C7 H7B 0.9900 .
C8 N3 1.492(3) .
C8 H8A 0.9800 .
C8 H8B 0.9800 .
C8 H8C 0.9800 .
N1 H1C 0.9900 .
N1 H1D 0.9900 .
N2 H2D 0.9900 .
N2 H2E 0.9900 .
N3 H3C 0.9900 .
N3 H3D 0.9900 .
N4 H4D 0.9900 .
N4 H4E 0.9900 .
Sn2 I1 3.1712(2) .
Sn2 I1 3.1712(2) 2_656
Sn2 I3 3.2168(2) 2_656
Sn2 I3 3.2168(2) .

loop_
_geom_torsion_atom_site_label_1
_geom_torsion_atom_site_label_2
_geom_torsion_atom_site_label_3
_geom_torsion_atom_site_label_4
_geom_torsion
_geom_torsion_site_symmetry_1
N4 C6 C7 N3 77.6(2) .
C1 C1 N1 C2 -175.2(2) 2_666
C3 C3 N2 C4 -75.7(3) 2_766
C6 C7 N3 C8 166.82(19) .
C7 C6 N4 C5 173.46(19) .
